data_7020650
loop_
_publ_author_name
'Zhao, Haiyan'
'Reibenspies, Joseph H.'
'Gabba\"i, Fran\,cois P'

_publ_section_title
;
 Lewis acidic behavior of B(C6Cl5)3.
;
_journal_issue 3
_journal_name_full 'Dalton transactions (Cambridge, England : 2003)'
_journal_page_first 608
_journal_page_last 610
_journal_paper_doi 10.1039/c2dt31482g
_journal_volume 42
_journal_year 2013
_chemical_formula_sum 'C37 H26 B Cl15 N2 O3.5'
_chemical_formula_weight 1097.16
_chemical_name_systematic
;
?
;
_space_group_IT_number 2
_symmetry_cell_setting triclinic
_symmetry_space_group_name_Hall '-P 1'
_symmetry_space_group_name_H-M 'P -1'
_atom_sites_solution_hydrogens geom
_atom_sites_solution_primary direct
_atom_sites_solution_secondary difmap
_audit_creation_method SHELXL-97
_cell_angle_alpha 68.329(3)
_cell_angle_beta 67.007(3)
_cell_angle_gamma 79.508(3)
_cell_formula_units_Z 2
_cell_length_a 13.427(3)
_cell_length_b 13.490(3)
_cell_length_c 14.172(4)
_cell_measurement_temperature 110(2)
_cell_volume 2193.9(9)
_computing_cell_refinement 'Bruker APEX'
_computing_data_collection 'Bruker APEX'
_computing_data_reduction 'Bruker APEX'
_computing_molecular_graphics 'Bruker SHELXTL'
_computing_publication_material 'Bruker SHELXTL'
_computing_structure_refinement 'SHELXL-97 (Sheldrick, 1997)'
_computing_structure_solution 'SHELXS-97 (Sheldrick, 1990)'
_diffrn_ambient_temperature 110(2)
_diffrn_measured_fraction_theta_full 0.996
_diffrn_measured_fraction_theta_max 0.996
_diffrn_measurement_device_type 'CCD area detector'
_diffrn_measurement_method 'phi and omega scans'
_diffrn_radiation_monochromator graphite
_diffrn_radiation_source 'fine-focus sealed tube'
_diffrn_radiation_type MoK\a
_diffrn_radiation_wavelength 0.71073
_diffrn_reflns_av_R_equivalents 0.0381
_diffrn_reflns_av_sigmaI/netI 0.0472
_diffrn_reflns_limit_h_max 15
_diffrn_reflns_limit_h_min -15
_diffrn_reflns_limit_k_max 16
_diffrn_reflns_limit_k_min -16
_diffrn_reflns_limit_l_max 16
_diffrn_reflns_limit_l_min -16
_diffrn_reflns_number 21110
_diffrn_reflns_theta_full 25.00
_diffrn_reflns_theta_max 25.00
_diffrn_reflns_theta_min 1.65
_exptl_absorpt_coefficient_mu 0.982
_exptl_absorpt_correction_T_max 0.9344
_exptl_absorpt_correction_T_min 0.8913
_exptl_absorpt_correction_type multi-scan
_exptl_absorpt_process_details sadabs
_exptl_crystal_colour colorless
_exptl_crystal_density_diffrn 1.661
_exptl_crystal_density_method 'not measured'
_exptl_crystal_description plate
_exptl_crystal_F_000 1100
_exptl_crystal_size_max 0.12
_exptl_crystal_size_mid 0.11
_exptl_crystal_size_min 0.07
_refine_diff_density_max 1.423
_refine_diff_density_min -1.044
_refine_diff_density_rms 0.094
_refine_ls_extinction_method none
_refine_ls_goodness_of_fit_ref 1.148
_refine_ls_hydrogen_treatment constr
_refine_ls_matrix_type full
_refine_ls_number_parameters 498
_refine_ls_number_reflns 7695
_refine_ls_number_restraints 10
_refine_ls_restrained_S_all 1.161
_refine_ls_R_factor_all 0.0626
_refine_ls_R_factor_gt 0.0469
_refine_ls_shift/su_max 0.000
_refine_ls_shift/su_mean 0.000
_refine_ls_structure_factor_coef Fsqd
_refine_ls_weighting_details 'calc w=1/[\s^2^(Fo^2^)+(0.0700P)^2^+1.3536P] where P=(Fo^2^+2Fc^2^)/3'
_refine_ls_weighting_scheme calc
_refine_ls_wR_factor_gt 0.1324
_refine_ls_wR_factor_ref 0.1402
_reflns_number_gt 6002
_reflns_number_total 7695
_reflns_threshold_expression >2sigma(I)
_cod_data_source_file c2dt31482g.txt
_cod_data_source_block h
_cod_depositor_comments
;
The following automatic conversions were performed:

'_refine_ls_hydrogen_treatment' value 'constra' was replaced with the
value 'constr' as specified in the replacement file
'src/cod-tools/trunk/data/replacement-values/replacement_values.lst'.

Automatic conversion script
Id: cif_fix_values 5376 2017-05-30 11:51:03Z andrius 
;
_cod_original_cell_volume 2193.7(10)
_cod_original_sg_symbol_H-M p-1
_cod_original_formula_sum 'C37 H26 B Cl15 N2 O3.50'
_cod_database_code 7020650

loop_
_symmetry_equiv_pos_as_xyz
'x, y, z'
'-x, -y, -z'

loop_
_atom_site_label
_atom_site_type_symbol
_atom_site_fract_x
_atom_site_fract_y
_atom_site_fract_z
_atom_site_U_iso_or_equiv
_atom_site_adp_type
_atom_site_occupancy
_atom_site_symmetry_multiplicity
_atom_site_calc_flag
_atom_site_refinement_flags
Cl15 Cl 0.25918(8) 0.71771(7) 0.06535(7) 0.0209(2) Uani 1 1 d .
Cl6 Cl 0.49393(8) 0.67541(7) 0.08559(8) 0.0215(2) Uani 1 1 d .
Cl10 Cl 0.17599(8) 0.45518(7) 0.45741(8) 0.0215(2) Uani 1 1 d .
Cl1 Cl 0.48312(8) 0.67635(8) 0.30691(8) 0.0236(2) Uani 1 1 d .
Cl7 Cl 0.59337(8) 0.46602(8) 0.05981(8) 0.0244(2) Uani 1 1 d .
Cl5 Cl 0.04608(8) 0.65720(9) 0.53424(8) 0.0258(2) Uani 1 1 d .
Cl14 Cl 0.32376(9) 0.92707(8) -0.11742(8) 0.0281(3) Uani 1 1 d .
Cl11 Cl 0.30470(9) 0.89317(8) 0.33691(8) 0.0293(3) Uani 1 1 d .
Cl12 Cl 0.37813(9) 1.09363(8) 0.14714(9) 0.0313(3) Uani 1 1 d .
Cl9 Cl 0.27575(9) 0.25224(8) 0.40955(9) 0.0317(3) Uani 1 1 d .
Cl4 Cl 0.09137(9) 0.63134(9) 0.73239(8) 0.0310(3) Uani 1 1 d .
Cl2 Cl 0.51909(8) 0.62875(9) 0.51795(9) 0.0328(3) Uani 1 1 d .
Cl13 Cl 0.38977(9) 1.11462(8) -0.08157(9) 0.0307(3) Uani 1 1 d .
Cl8 Cl 0.48793(9) 0.25379(8) 0.21388(9) 0.0305(3) Uani 1 1 d .
Cl3 Cl 0.32360(10) 0.60894(12) 0.73213(9) 0.0439(3) Uani 1 1 d .
N1 N 0.1358(2) 0.6849(2) 0.3011(2) 0.0163(7) Uani 1 1 d .
N2 N -0.1736(3) 0.7343(3) 0.2828(3) 0.0278(8) Uani 1 1 d .
C5 C 0.1982(3) 0.6410(3) 0.6130(3) 0.0214(9) Uani 1 1 d .
C2 C 0.3695(3) 0.6567(3) 0.4231(3) 0.0187(8) Uani 1 1 d .
C1 C 0.2659(3) 0.6654(3) 0.4168(3) 0.0154(8) Uani 1 1 d .
C18 C 0.2956(3) 0.8171(3) 0.0945(3) 0.0173(8) Uani 1 1 d .
C12 C 0.2879(3) 0.4683(3) 0.3380(3) 0.0183(8) Uani 1 1 d .
C13 C 0.2967(3) 0.7983(3) 0.1986(3) 0.0167(8) Uani 1 1 d .
C9 C 0.4730(3) 0.4684(3) 0.1649(3) 0.0204(9) Uani 1 1 d .
C21 C -0.0741(3) 0.7180(3) 0.2888(3) 0.0241(9) Uani 1 1 d .
C11 C 0.3340(3) 0.3717(3) 0.3224(3) 0.0202(9) Uani 1 1 d .
C8 C 0.4234(3) 0.5634(3) 0.1805(3) 0.0174(8) Uani 1 1 d .
C14 C 0.3186(3) 0.8895(3) 0.2115(3) 0.0199(9) Uani 1 1 d .
C3 C 0.3890(3) 0.6388(3) 0.5183(3) 0.0225(9) Uani 1 1 d .
C10 C 0.4276(3) 0.3713(3) 0.2347(3) 0.0203(9) Uani 1 1 d .
C6 C 0.1816(3) 0.6561(3) 0.5168(3) 0.0179(8) Uani 1 1 d .
C23 C 0.0732(3) 0.7748(3) 0.3102(3) 0.0220(9) Uani 1 1 d .
H23A H 0.1021 0.8275 0.3208 0.026 Uiso 1 1 calc R
C16 C 0.3515(3) 0.9973(3) 0.0245(3) 0.0219(9) Uani 1 1 d .
O2 O 0.8160(3) 0.5361(3) -0.1268(3) 0.0447(9) Uani 1 1 d .
C7 C 0.3264(3) 0.5701(3) 0.2672(3) 0.0171(8) Uani 1 1 d .
B1 B 0.2588(3) 0.6800(3) 0.2962(4) 0.0163(9) Uani 1 1 d .
C15 C 0.3472(3) 0.9871(3) 0.1259(3) 0.0212(9) Uani 1 1 d .
C4 C 0.3030(3) 0.6316(3) 0.6140(3) 0.0248(9) Uani 1 1 d .
C17 C 0.3230(3) 0.9124(3) 0.0091(3) 0.0218(9) Uani 1 1 d .
C19 C 0.0923(3) 0.6136(3) 0.2833(3) 0.0198(9) Uani 1 1 d .
H19A H 0.1351 0.5516 0.2727 0.024 Uiso 1 1 calc R
C20 C -0.0092(3) 0.6254(3) 0.2798(3) 0.0221(9) Uani 1 1 d .
H20A H -0.0364 0.5703 0.2711 0.027 Uiso 1 1 calc R
C25 C -0.2204(4) 0.6530(4) 0.2700(4) 0.0350(11) Uani 1 1 d .
H25A H -0.1670 0.5939 0.2615 0.053 Uiso 1 1 calc R
H25B H -0.2411 0.6840 0.2055 0.053 Uiso 1 1 calc R
H25C H -0.2846 0.6264 0.3343 0.053 Uiso 1 1 calc R
C22 C -0.0283(3) 0.7942(3) 0.3053(3) 0.0241(9) Uani 1 1 d .
H22A H -0.0680 0.8585 0.3129 0.029 Uiso 1 1 calc R
C24 C -0.2412(4) 0.8292(4) 0.2970(4) 0.0363(11) Uani 1 1 d .
H24A H -0.2002 0.8771 0.3048 0.054 Uiso 1 1 calc R
H24B H -0.3059 0.8082 0.3623 0.054 Uiso 1 1 calc R
H24C H -0.2627 0.8661 0.2336 0.054 Uiso 1 1 calc R
C33 C 0.8653(4) 0.4957(4) -0.0472(4) 0.0420(12) Uani 1 1 d .
H33A H 0.9419 0.4735 -0.0799 0.050 Uiso 1 1 calc R
H33B H 0.8270 0.4330 0.0120 0.050 Uiso 1 1 calc R
C30 C 0.7883(4) 0.6470(4) -0.1433(4) 0.0478(13) Uani 1 1 d .
H30A H 0.7098 0.6612 -0.1301 0.057 Uiso 1 1 calc R
H30B H 0.8290 0.6901 -0.2187 0.057 Uiso 1 1 calc R
C32 C 0.8585(7) 0.5818(5) -0.0050(5) 0.082(3) Uani 1 1 d .
H32A H 0.8107 0.5622 0.0723 0.099 Uiso 1 1 calc R
H32B H 0.9313 0.5942 -0.0104 0.099 Uiso 1 1 calc R
O1 O -0.0496(4) 1.0480(4) 0.1661(4) 0.0809(15) Uani 1 1 d .
C27 C 0.0827(5) 1.1152(5) -0.0040(5) 0.0529(15) Uani 1 1 d .
H27A H 0.0869 1.0760 -0.0524 0.063 Uiso 1 1 calc R
H27B H 0.1507 1.1530 -0.0334 0.063 Uiso 1 1 calc R
C29 C -0.0769(5) 1.1604(5) 0.1240(5) 0.0631(17) Uani 1 1 d .
H29A H -0.0568 1.2016 0.1586 0.076 Uiso 1 1 calc R
H29B H -0.1554 1.1726 0.1370 0.076 Uiso 1 1 calc R
C26 C 0.0648(5) 1.0416(5) 0.1076(5) 0.0670(18) Uani 1 1 d .
H26A H 0.0888 0.9678 0.1074 0.080 Uiso 1 1 calc R
H26B H 0.1057 1.0632 0.1413 0.080 Uiso 1 1 calc R
C28 C -0.0127(5) 1.1917(5) 0.0059(5) 0.0692(18) Uani 1 1 d .
H28A H 0.0104 1.2660 -0.0223 0.083 Uiso 1 1 calc R
H28B H -0.0556 1.1861 -0.0349 0.083 Uiso 1 1 calc R
C31 C 0.8167(6) 0.6739(5) -0.0664(7) 0.089(3) Uani 1 1 d .
H31A H 0.8713 0.7294 -0.1060 0.107 Uiso 1 1 calc R
H31B H 0.7516 0.7023 -0.0182 0.107 Uiso 1 1 calc R
O3 O -0.0574(15) 0.9305(10) 0.5151(14) 0.167(3) Uani 0.50 1 d PGD
C34 C -0.0131(16) 1.0006(13) 0.4009(13) 0.167(3) Uani 0.50 1 d PGD
H34A H -0.0690 1.0459 0.3802 0.200 Uiso 0.50 1 d PR
H34B H 0.0180 0.9588 0.3545 0.200 Uiso 0.50 1 d PR
C35 C 0.0703(18) 1.0649(13) 0.3922(14) 0.167(3) Uani 0.50 1 d PGD
H35A H 0.0510 1.1386 0.3676 0.200 Uiso 0.50 1 d PR
H35B H 0.1380 1.0515 0.3419 0.200 Uiso 0.50 1 d PR
C36 C 0.0775(18) 1.0347(16) 0.5009(18) 0.167(3) Uani 0.50 1 d PGD
H36A H 0.0614 1.0950 0.5242 0.200 Uiso 0.50 1 d PR
H36B H 0.1484 1.0079 0.4985 0.200 Uiso 0.50 1 d PR
C37 C -0.0014(18) 0.9516(13) 0.5769(14) 0.167(3) Uani 0.50 1 d PGD
H37A H 0.0347 0.8883 0.6079 0.200 Uiso 0.50 1 d PR
H37B H -0.0523 0.9754 0.6336 0.200 Uiso 0.50 1 d PR
O4 O -0.6557(11) 0.9179(9) 0.5839(12) 0.167(3) Uani 0.50 1 d PGD
C38 C -0.5972(14) 0.9082(11) 0.4812(13) 0.167(3) Uani 0.50 1 d PGD
H38A H -0.6402 0.9337 0.4372 0.200 Uiso 0.50 1 d PR
H38B H -0.5771 0.8359 0.4878 0.200 Uiso 0.50 1 d PR
C39 C -0.5048(14) 0.9683(14) 0.4344(13) 0.167(3) Uani 0.50 1 d PGD
H39A H -0.5050 1.0216 0.3688 0.200 Uiso 0.50 1 d PR
H39B H -0.4418 0.9238 0.4193 0.200 Uiso 0.50 1 d PR
C40 C -0.5061(15) 1.0151(15) 0.5082(15) 0.167(3) Uani 0.50 1 d PGD
H40A H -0.5069 1.0902 0.4767 0.200 Uiso 0.50 1 d PR
H40B H -0.4437 0.9923 0.5272 0.200 Uiso 0.50 1 d PR
C41 C -0.5993(13) 0.9840(12) 0.6006(11) 0.167(3) Uani 0.50 1 d PGD
H41A H -0.5801 0.9468 0.6624 0.200 Uiso 0.50 1 d PR
H41B H -0.6433 1.0447 0.6119 0.200 Uiso 0.50 1 d PR

loop_
_atom_site_aniso_label
_atom_site_aniso_U_11
_atom_site_aniso_U_22
_atom_site_aniso_U_33
_atom_site_aniso_U_23
_atom_site_aniso_U_13
_atom_site_aniso_U_12
Cl15 0.0246(5) 0.0201(5) 0.0197(5) -0.0067(4) -0.0087(4) -0.0029(4)
Cl6 0.0190(5) 0.0207(5) 0.0195(5) -0.0045(4) -0.0022(4) -0.0039(4)
Cl10 0.0206(5) 0.0205(5) 0.0179(5) -0.0023(4) -0.0028(4) -0.0059(4)
Cl1 0.0156(5) 0.0336(6) 0.0207(5) -0.0085(4) -0.0039(4) -0.0061(4)
Cl7 0.0199(5) 0.0304(6) 0.0233(5) -0.0127(4) -0.0059(4) 0.0027(4)
Cl5 0.0158(5) 0.0389(6) 0.0217(5) -0.0112(5) -0.0043(4) -0.0016(4)
Cl14 0.0368(6) 0.0247(5) 0.0191(5) -0.0014(4) -0.0115(5) -0.0011(4)
Cl11 0.0455(7) 0.0221(5) 0.0255(6) -0.0094(4) -0.0145(5) -0.0057(5)
Cl12 0.0383(6) 0.0179(5) 0.0402(6) -0.0083(5) -0.0155(5) -0.0062(4)
Cl9 0.0382(6) 0.0165(5) 0.0330(6) -0.0019(4) -0.0086(5) -0.0064(4)
Cl4 0.0274(6) 0.0455(7) 0.0187(5) -0.0126(5) -0.0023(4) -0.0071(5)
Cl2 0.0224(6) 0.0495(7) 0.0305(6) -0.0119(5) -0.0141(5) -0.0030(5)
Cl13 0.0332(6) 0.0190(5) 0.0313(6) 0.0028(4) -0.0104(5) -0.0066(4)
Cl8 0.0342(6) 0.0215(5) 0.0385(6) -0.0147(5) -0.0140(5) 0.0050(4)
Cl3 0.0349(7) 0.0783(9) 0.0223(6) -0.0139(6) -0.0138(5) -0.0087(6)
N1 0.0143(17) 0.0185(17) 0.0156(16) -0.0056(13) -0.0045(13) -0.0014(13)
N2 0.0200(19) 0.030(2) 0.031(2) -0.0057(16) -0.0118(16) 0.0004(15)
C5 0.024(2) 0.022(2) 0.016(2) -0.0043(17) -0.0048(17) -0.0045(17)
C2 0.019(2) 0.018(2) 0.017(2) -0.0044(16) -0.0034(16) -0.0032(16)
C1 0.0151(19) 0.0108(18) 0.019(2) -0.0046(15) -0.0046(16) -0.0014(15)
C18 0.0145(19) 0.017(2) 0.021(2) -0.0062(16) -0.0062(16) -0.0004(16)
C12 0.015(2) 0.021(2) 0.019(2) -0.0044(16) -0.0085(16) -0.0009(16)
C13 0.0132(19) 0.0154(19) 0.019(2) -0.0034(16) -0.0045(16) -0.0024(15)
C9 0.017(2) 0.027(2) 0.019(2) -0.0094(17) -0.0066(17) -0.0003(17)
C21 0.024(2) 0.026(2) 0.017(2) 0.0014(17) -0.0073(18) -0.0056(18)
C11 0.026(2) 0.015(2) 0.023(2) -0.0034(17) -0.0142(18) -0.0024(16)
C8 0.018(2) 0.019(2) 0.0145(19) -0.0032(16) -0.0065(16) -0.0033(16)
C14 0.018(2) 0.021(2) 0.020(2) -0.0055(17) -0.0067(17) -0.0016(16)
C3 0.019(2) 0.025(2) 0.026(2) -0.0061(18) -0.0130(18) 0.0000(17)
C10 0.023(2) 0.020(2) 0.021(2) -0.0083(17) -0.0113(18) 0.0025(17)
C6 0.016(2) 0.019(2) 0.018(2) -0.0053(16) -0.0058(16) -0.0015(16)
C23 0.020(2) 0.023(2) 0.021(2) -0.0056(17) -0.0050(17) -0.0045(17)
C16 0.019(2) 0.015(2) 0.025(2) -0.0012(17) -0.0052(17) -0.0015(16)
O2 0.048(2) 0.047(2) 0.050(2) -0.0280(18) -0.0197(18) 0.0044(17)
C7 0.015(2) 0.020(2) 0.0158(19) -0.0033(16) -0.0072(16) -0.0022(16)
B1 0.011(2) 0.018(2) 0.020(2) -0.0042(18) -0.0056(18) -0.0034(17)
C15 0.018(2) 0.015(2) 0.033(2) -0.0108(18) -0.0092(18) 0.0001(16)
C4 0.028(2) 0.030(2) 0.019(2) -0.0048(18) -0.0115(19) -0.0053(19)
C17 0.017(2) 0.023(2) 0.021(2) -0.0044(17) -0.0069(17) 0.0017(17)
C19 0.021(2) 0.017(2) 0.015(2) -0.0023(16) -0.0017(16) -0.0048(16)
C20 0.020(2) 0.024(2) 0.019(2) -0.0049(17) -0.0043(17) -0.0052(17)
C25 0.024(2) 0.040(3) 0.047(3) -0.013(2) -0.018(2) -0.003(2)
C22 0.021(2) 0.021(2) 0.024(2) -0.0057(18) -0.0056(18) 0.0022(17)
C24 0.025(2) 0.044(3) 0.035(3) -0.010(2) -0.014(2) 0.009(2)
C33 0.033(3) 0.041(3) 0.046(3) -0.010(2) -0.014(2) 0.002(2)
C30 0.043(3) 0.046(3) 0.051(3) -0.009(3) -0.019(3) -0.005(3)
C32 0.164(8) 0.051(4) 0.055(4) -0.001(3) -0.062(5) -0.043(5)
O1 0.060(3) 0.063(3) 0.078(3) -0.008(2) 0.000(2) 0.003(2)
C27 0.045(3) 0.057(4) 0.049(3) -0.010(3) -0.014(3) -0.010(3)
C29 0.047(4) 0.073(4) 0.087(5) -0.044(4) -0.029(3) 0.007(3)
C26 0.038(3) 0.065(4) 0.065(4) -0.006(3) -0.003(3) 0.005(3)
C28 0.060(4) 0.067(4) 0.073(5) -0.012(4) -0.033(4) 0.011(3)
C31 0.074(5) 0.071(5) 0.191(9) -0.093(6) -0.091(6) 0.039(4)
O3 0.280(11) 0.096(5) 0.193(7) -0.058(5) -0.158(8) 0.024(5)
C34 0.280(11) 0.096(5) 0.193(7) -0.058(5) -0.158(8) 0.024(5)
C35 0.280(11) 0.096(5) 0.193(7) -0.058(5) -0.158(8) 0.024(5)
C36 0.280(11) 0.096(5) 0.193(7) -0.058(5) -0.158(8) 0.024(5)
C37 0.280(11) 0.096(5) 0.193(7) -0.058(5) -0.158(8) 0.024(5)
O4 0.280(11) 0.096(5) 0.193(7) -0.058(5) -0.158(8) 0.024(5)
C38 0.280(11) 0.096(5) 0.193(7) -0.058(5) -0.158(8) 0.024(5)
C39 0.280(11) 0.096(5) 0.193(7) -0.058(5) -0.158(8) 0.024(5)
C40 0.280(11) 0.096(5) 0.193(7) -0.058(5) -0.158(8) 0.024(5)
C41 0.280(11) 0.096(5) 0.193(7) -0.058(5) -0.158(8) 0.024(5)

loop_
_atom_type_symbol
_atom_type_description
_atom_type_scat_dispersion_real
_atom_type_scat_dispersion_imag
_atom_type_scat_source
C C 0.0033 0.0016 'International Tables Vol C Tables 4.2.6.8 and 6.1.1.4'
H H 0.0000 0.0000 'International Tables Vol C Tables 4.2.6.8 and 6.1.1.4'
B B 0.0013 0.0007 'International Tables Vol C Tables 4.2.6.8 and 6.1.1.4'
N N 0.0061 0.0033 'International Tables Vol C Tables 4.2.6.8 and 6.1.1.4'
O O 0.0106 0.0060 'International Tables Vol C Tables 4.2.6.8 and 6.1.1.4'
Cl Cl 0.1484 0.1585 'International Tables Vol C Tables 4.2.6.8 and 6.1.1.4'

loop_
_geom_angle_atom_site_label_1
_geom_angle_atom_site_label_2
_geom_angle_atom_site_label_3
_geom_angle
_geom_angle_site_symmetry_1
_geom_angle_site_symmetry_3
C19 N1 C23 115.6(3) . .
C19 N1 B1 125.9(3) . .
C23 N1 B1 118.0(3) . .
C21 N2 C25 120.4(4) . .
C21 N2 C24 121.6(4) . .
C25 N2 C24 117.8(4) . .
C4 C5 C6 120.3(4) . .
C4 C5 Cl4 118.3(3) . .
C6 C5 Cl4 121.3(3) . .
C3 C2 C1 124.6(4) . .
C3 C2 Cl1 115.2(3) . .
C1 C2 Cl1 120.1(3) . .
C6 C1 C2 113.1(3) . .
C6 C1 B1 129.1(3) . .
C2 C1 B1 117.8(3) . .
C17 C18 C13 124.3(3) . .
C17 C18 Cl15 115.4(3) . .
C13 C18 Cl15 120.3(3) . .
C11 C12 C7 125.1(4) . .
C11 C12 Cl10 114.3(3) . .
C7 C12 Cl10 120.6(3) . .
C14 C13 C18 113.1(3) . .
C14 C13 B1 126.8(3) . .
C18 C13 B1 119.7(3) . .
C8 C9 C10 120.8(4) . .
C8 C9 Cl7 121.5(3) . .
C10 C9 Cl7 117.7(3) . .
N2 C21 C20 122.7(4) . .
N2 C21 C22 121.5(4) . .
C20 C21 C22 115.7(4) . .
C10 C11 C12 119.6(3) . .
C10 C11 Cl9 119.0(3) . .
C12 C11 Cl9 121.4(3) . .
C9 C8 C7 124.1(3) . .
C9 C8 Cl6 113.7(3) . .
C7 C8 Cl6 122.2(3) . .
C13 C14 C15 123.5(4) . .
C13 C14 Cl11 122.1(3) . .
C15 C14 Cl11 114.3(3) . .
C4 C3 C2 119.8(4) . .
C4 C3 Cl2 119.0(3) . .
C2 C3 Cl2 121.2(3) . .
C11 C10 C9 118.3(4) . .
C11 C10 Cl8 121.0(3) . .
C9 C10 Cl8 120.7(3) . .
C5 C6 C1 123.7(4) . .
C5 C6 Cl5 113.3(3) . .
C1 C6 Cl5 122.9(3) . .
N1 C23 C22 124.4(4) . .
N1 C23 H23A 117.8 . .
C22 C23 H23A 117.8 . .
C15 C16 C17 119.0(4) . .
C15 C16 Cl13 120.5(3) . .
C17 C16 Cl13 120.5(3) . .
C33 O2 C30 109.1(4) . .
C8 C7 C12 112.0(3) . .
C8 C7 B1 128.7(3) . .
C12 C7 B1 119.2(3) . .
N1 B1 C13 98.3(3) . .
N1 B1 C1 112.8(3) . .
C13 B1 C1 115.5(3) . .
N1 B1 C7 109.9(3) . .
C13 B1 C7 116.4(3) . .
C1 B1 C7 104.1(3) . .
C16 C15 C14 119.9(3) . .
C16 C15 Cl12 119.4(3) . .
C14 C15 Cl12 120.6(3) . .
C3 C4 C5 118.4(4) . .
C3 C4 Cl3 121.1(3) . .
C5 C4 Cl3 120.5(3) . .
C16 C17 C18 119.9(4) . .
C16 C17 Cl14 118.9(3) . .
C18 C17 Cl14 121.2(3) . .
N1 C19 C20 123.9(4) . .
N1 C19 H19A 118.1 . .
C20 C19 H19A 118.1 . .
C19 C20 C21 120.7(4) . .
C19 C20 H20A 119.7 . .
C21 C20 H20A 119.7 . .
N2 C25 H25A 109.5 . .
N2 C25 H25B 109.5 . .
H25A C25 H25B 109.5 . .
N2 C25 H25C 109.5 . .
H25A C25 H25C 109.5 . .
H25B C25 H25C 109.5 . .
C23 C22 C21 119.6(4) . .
C23 C22 H22A 120.2 . .
C21 C22 H22A 120.2 . .
N2 C24 H24A 109.5 . .
N2 C24 H24B 109.5 . .
H24A C24 H24B 109.5 . .
N2 C24 H24C 109.5 . .
H24A C24 H24C 109.5 . .
H24B C24 H24C 109.5 . .
O2 C33 C32 107.1(4) . .
O2 C33 H33A 110.3 . .
C32 C33 H33A 110.3 . .
O2 C33 H33B 110.3 . .
C32 C33 H33B 110.3 . .
H33A C33 H33B 108.6 . .
O2 C30 C31 106.8(5) . .
O2 C30 H30A 110.4 . .
C31 C30 H30A 110.4 . .
O2 C30 H30B 110.4 . .
C31 C30 H30B 110.4 . .
H30A C30 H30B 108.6 . .
C31 C32 C33 108.1(5) . .
C31 C32 H32A 110.1 . .
C33 C32 H32A 110.1 . .
C31 C32 H32B 110.1 . .
C33 C32 H32B 110.1 . .
H32A C32 H32B 108.4 . .
C26 O1 C29 102.6(4) . .
C26 C27 C28 104.8(5) . .
C26 C27 H27A 110.8 . .
C28 C27 H27A 110.8 . .
C26 C27 H27B 110.8 . .
C28 C27 H27B 110.8 . .
H27A C27 H27B 108.9 . .
O1 C29 C28 104.6(5) . .
O1 C29 H29A 110.8 . .
C28 C29 H29A 110.8 . .
O1 C29 H29B 110.8 . .
C28 C29 H29B 110.8 . .
H29A C29 H29B 108.9 . .
O1 C26 C27 106.1(5) . .
O1 C26 H26A 110.5 . .
C27 C26 H26A 110.5 . .
O1 C26 H26B 110.5 . .
C27 C26 H26B 110.5 . .
H26A C26 H26B 108.7 . .
C29 C28 C27 105.0(5) . .
C29 C28 H28A 110.7 . .
C27 C28 H28A 110.7 . .
C29 C28 H28B 110.7 . .
C27 C28 H28B 110.7 . .
H28A C28 H28B 108.8 . .
C32 C31 C30 108.5(5) . .
C32 C31 H31A 110.0 . .
C30 C31 H31A 110.0 . .
C32 C31 H31B 110.0 . .
C30 C31 H31B 110.0 . .
H31A C31 H31B 108.4 . .
C36 O3 C35 102(4) 2_576 2_576
C36 O3 C34 57(4) 2_576 .
C35 O3 C34 135.8(15) 2_576 .
C36 O3 C37 109(3) 2_576 .
C35 O3 C37 36(2) 2_576 .
C34 O3 C37 108.0 . .
C36 O3 C37 54(3) 2_576 2_576
C35 O3 C37 104.6(15) 2_576 2_576
C34 O3 C37 31.2(9) . 2_576
C37 O3 C37 80.3(9) . 2_576
C37 C34 C36 84(2) 2_576 2_576
C37 C34 O3 89.8(19) 2_576 .
C36 C34 O3 19.9(14) 2_576 .
C37 C34 C35 33(3) 2_576 .
C36 C34 C35 110.7(11) 2_576 .
O3 C34 C35 108.0 . .
C37 C34 H34A 91.6 2_576 .
C36 C34 H34A 91.1 2_576 .
O3 C34 H34A 110.1 . .
C35 C34 H34A 110.1 . .
C37 C34 H34B 143.6 2_576 .
C36 C34 H34B 124.3 2_576 .
O3 C34 H34B 110.1 . .
C35 C34 H34B 110.1 . .
H34A C34 H34B 108.4 . .
C37 C35 O3 84(3) 2_576 2_576
C37 C35 C36 89.6(17) 2_576 .
O3 C35 C36 20.0(13) 2_576 .
C37 C35 C34 33.9(19) 2_576 .
O3 C35 C34 111.2(14) 2_576 .
C36 C35 C34 108.0 . .
C37 C35 H35A 91.4 2_576 .
O3 C35 H35A 91.0 2_576 .
C36 C35 H35A 110.1 . .
C34 C35 H35A 110.1 . .
C37 C35 H35B 144.0 2_576 .
O3 C35 H35B 124.0 2_576 .
C36 C35 H35B 110.1 . .
C34 C35 H35B 110.1 . .
H35A C35 H35B 108.4 . .
O3 C36 C34 103(5) 2_576 2_576
O3 C36 C35 58(3) 2_576 .
C34 C36 C35 136.2(17) 2_576 .
O3 C36 C37 110(4) 2_576 .
C34 C36 C37 36.9(17) 2_576 .
C35 C36 C37 108.0 . .
O3 C36 C37 55(2) 2_576 2_576
C34 C36 C37 105(2) 2_576 2_576
C35 C36 C37 31.0(13) . 2_576
C37 C36 C37 80.6(11) . 2_576
O3 C36 H36A 55.0 2_576 .
C34 C36 H36A 76.6 2_576 .
C35 C36 H36A 110.1 . .
C37 C36 H36A 110.1 . .
C37 C36 H36A 107.8 2_576 .
O3 C36 H36B 140.0 2_576 .
C34 C36 H36B 108.1 2_576 .
C35 C36 H36B 110.1 . .
C37 C36 H36B 110.1 . .
C37 C36 H36B 135.2 2_576 .
H36A C36 H36B 108.4 . .
C34 C37 C35 113(5) 2_576 2_576
C34 C37 O3 147(3) 2_576 .
C35 C37 O3 59(2) 2_576 .
C34 C37 C36 59(3) 2_576 .
C35 C37 C36 147(2) 2_576 .
O3 C37 C36 108.0 . .
C34 C37 O3 59(2) 2_576 2_576
C35 C37 O3 130(3) 2_576 2_576
O3 C37 O3 99.7(8) . 2_576
C36 C37 O3 16.4(11) . 2_576
C34 C37 C36 130(3) 2_576 2_576
C35 C37 C36 59.4(17) 2_576 2_576
O3 C37 C36 16.6(9) . 2_576
C36 C37 C36 99.4(11) . 2_576
O3 C37 C36 88.1(12) 2_576 2_576
C34 C37 H37A 103.1 2_576 .
C35 C37 H37A 103.3 2_576 .
O3 C37 H37A 110.1 . .
C36 C37 H37A 110.1 . .
O3 C37 H37A 126.5 2_576 .
C36 C37 H37A 126.7 2_576 .
C34 C37 H37B 56.7 2_576 .
C35 C37 H37B 56.3 2_576 .
O3 C37 H37B 110.1 . .
C36 C37 H37B 110.1 . .
O3 C37 H37B 101.1 2_576 .
C36 C37 H37B 101.2 2_576 .
H37A C37 H37B 108.4 . .
C41 O4 C38 108.0 . .
C39 C38 O4 108.0 . .
C39 C38 C40 28.6(10) . 2_476
O4 C38 C40 80.4(9) . 2_476
C39 C38 H38A 110.1 . .
O4 C38 H38A 110.1 . .
C40 C38 H38A 128.6 2_476 .
C39 C38 H38B 110.1 . .
O4 C38 H38B 110.1 . .
C40 C38 H38B 114.6 2_476 .
H38A C38 H38B 108.4 . .
C40 C39 C40 15(2) 2_476 .
C40 C39 C38 108.6(19) 2_476 .
C40 C39 C38 108.0 . .
C40 C39 C41 66.1(18) 2_476 2_476
C40 C39 C41 69.3(19) . 2_476
C38 C39 C41 170(3) . 2_476
C40 C39 H39A 121.9 2_476 .
C40 C39 H39A 110.1 . .
C38 C39 H39A 110.1 . .
C41 C39 H39A 79.9 2_476 .
C40 C39 H39B 96.7 2_476 .
C40 C39 H39B 110.1 . .
C38 C39 H39B 110.1 . .
C41 C39 H39B 63.2 2_476 .
H39A C39 H39B 108.4 . .
C40 C40 C39 136(7) 2_476 2_476
C40 C40 C39 29(4) 2_476 .
C39 C40 C39 165(3) 2_476 .
C40 C40 C41 108(4) 2_476 .
C39 C40 C41 74(3) 2_476 .
C39 C40 C41 108.0 . .
C40 C40 C41 55(3) 2_476 2_476
C39 C40 C41 118(3) 2_476 2_476
C39 C40 C41 57.4(16) . 2_476
C41 C40 C41 162.6(18) . 2_476
C40 C40 C38 122(5) 2_476 2_476
C39 C40 C38 42.8(12) 2_476 2_476
C39 C40 C38 135.2(19) . 2_476
C41 C40 C38 116.1(19) . 2_476
C41 C40 C38 77.8(13) 2_476 2_476
C40 C40 H40A 132.6 2_476 .
C39 C40 H40A 82.1 2_476 .
C39 C40 H40A 110.1 . .
C41 C40 H40A 110.1 . .
C41 C40 H40A 85.3 2_476 .
C38 C40 H40A 62.1 2_476 .
C40 C40 H40B 83.4 2_476 .
C39 C40 H40B 56.8 2_476 .
C39 C40 H40B 110.1 . .
C41 C40 H40B 110.1 . .
C41 C40 H40B 70.7 2_476 .
C38 C40 H40B 47.5 2_476 .
H40A C40 H40B 108.4 . .
O4 C41 C40 108.0 . .
O4 C41 C39 145.8(14) . 2_476
C40 C41 C39 40.1(15) . 2_476
O4 C41 C40 92.9(9) . 2_476
C40 C41 C40 17.4(11) . 2_476
C39 C41 C40 53.3(11) 2_476 2_476
O4 C41 H41A 110.1 . .
C40 C41 H41A 110.1 . .
C39 C41 H41A 80.3 2_476 .
C40 C41 H41A 109.0 2_476 .
O4 C41 H41B 110.1 . .
C40 C41 H41B 110.1 . .
C39 C41 H41B 96.1 2_476 .
C40 C41 H41B 125.0 2_476 .
H41A C41 H41B 108.4 . .

loop_
_geom_bond_atom_site_label_1
_geom_bond_atom_site_label_2
_geom_bond_distance
_geom_bond_site_symmetry_2
Cl15 C18 1.736(4) .
Cl6 C8 1.736(4) .
Cl10 C12 1.744(4) .
Cl1 C2 1.723(4) .
Cl7 C9 1.722(4) .
Cl5 C6 1.736(4) .
Cl14 C17 1.726(4) .
Cl11 C14 1.732(4) .
Cl12 C15 1.721(4) .
Cl9 C11 1.722(4) .
Cl4 C5 1.717(4) .
Cl2 C3 1.726(4) .
Cl13 C16 1.722(4) .
Cl8 C10 1.717(4) .
Cl3 C4 1.710(4) .
N1 C19 1.352(5) .
N1 C23 1.361(5) .
N1 B1 1.615(5) .
N2 C21 1.346(5) .
N2 C25 1.455(5) .
N2 C24 1.458(6) .
C5 C4 1.395(6) .
C5 C6 1.402(5) .
C2 C3 1.400(5) .
C2 C1 1.410(5) .
C1 C6 1.405(5) .
C1 B1 1.686(6) .
C18 C17 1.389(5) .
C18 C13 1.407(5) .
C12 C11 1.393(5) .
C12 C7 1.413(5) .
C13 C14 1.405(5) .
C13 B1 1.683(5) .
C9 C8 1.385(5) .
C9 C10 1.390(5) .
C21 C20 1.404(6) .
C21 C22 1.417(6) .
C11 C10 1.380(5) .
C8 C7 1.417(5) .
C14 C15 1.411(5) .
C3 C4 1.379(6) .
C23 C22 1.364(6) .
C23 H23A 0.9500 .
C16 C15 1.372(6) .
C16 C17 1.383(6) .
O2 C33 1.416(6) .
O2 C30 1.427(6) .
C7 B1 1.690(6) .
C19 C20 1.362(6) .
C19 H19A 0.9500 .
C20 H20A 0.9500 .
C25 H25A 0.9800 .
C25 H25B 0.9800 .
C25 H25C 0.9800 .
C22 H22A 0.9500 .
C24 H24A 0.9800 .
C24 H24B 0.9800 .
C24 H24C 0.9800 .
C33 C32 1.466(8) .
C33 H33A 0.9900 .
C33 H33B 0.9900 .
C30 C31 1.460(8) .
C30 H30A 0.9900 .
C30 H30B 0.9900 .
C32 C31 1.395(9) .
C32 H32A 0.9900 .
C32 H32B 0.9900 .
O1 C26 1.437(7) .
O1 C29 1.445(7) .
C27 C26 1.475(8) .
C27 C28 1.487(8) .
C27 H27A 0.9900 .
C27 H27B 0.9900 .
C29 C28 1.486(9) .
C29 H29A 0.9900 .
C29 H29B 0.9900 .
C26 H26A 0.9900 .
C26 H26B 0.9900 .
C28 H28A 0.9900 .
C28 H28B 0.9900 .
C31 H31A 0.9900 .
C31 H31B 0.9900 .
O3 C36 0.52(3) 2_576
O3 C35 1.28(3) 2_576
O3 C34 1.479(6) .
O3 C37 1.479(6) .
O3 C37 1.72(3) 2_576
C34 C37 0.89(3) 2_576
C34 C36 1.28(4) 2_576
C34 C35 1.479(6) .
C34 H34A 0.9470 .
C34 H34B 0.9468 .
C35 C37 0.88(4) 2_576
C35 O3 1.28(3) 2_576
C35 C36 1.479(6) .
C35 H35A 0.9470 .
C35 H35B 0.9469 .
C36 O3 0.52(3) 2_576
C36 C34 1.28(5) 2_576
C36 C37 1.479(6) .
C36 C37 1.72(3) 2_576
C36 H36A 0.9469 .
C36 H36B 0.9470 .
C37 C34 0.89(3) 2_576
C37 C35 0.88(4) 2_576
C37 O3 1.72(3) 2_576
C37 C36 1.72(3) 2_576
C37 H37A 0.9469 .
C37 H37B 0.9470 .
O4 C41 1.401(7) .
O4 C38 1.401(7) .
C38 C39 1.401(7) .
C38 C40 1.95(2) 2_476
C38 H38A 0.9436 .
C38 H38B 0.9433 .
C39 C40 0.99(3) 2_476
C39 C40 1.401(7) .
C39 C41 1.47(4) 2_476
C39 H39A 0.9433 .
C39 H39B 0.9434 .
C40 C40 0.51(3) 2_476
C40 C39 0.99(3) 2_476
C40 C41 1.401(7) .
C40 C41 1.63(4) 2_476
C40 C38 1.95(3) 2_476
C40 H40A 0.9435 .
C40 H40B 0.9435 .
C41 C39 1.47(4) 2_476
C41 C40 1.63(3) 2_476
C41 H41A 0.9435 .
C41 H41B 0.9436 .
